data_4321691
loop_
_publ_author_name
'John R. Hagadorn'
'Lawrence Que,'
'William B. Tolman'

_publ_section_title
;
 N-Donor Effects on Carboxylate Binding in Mononuclear Iron(II) Complexes
 of a Sterically Hindered Benzoate Ligand
;
_journal_name_full 'Inorganic Chemistry'
_journal_page_first 6086
_journal_page_last 6090
_journal_paper_doi 10.1021/ic000531o
_journal_volume 39
_journal_year 2000
_chemical_compound_source 'John R. Hagadorn'
_chemical_formula_sum 'C62 H64 Fe N2 O4'
_chemical_formula_weight 957.00
_chemical_name_common L2Fe(2Pic)2
_chemical_name_systematic
; 

 ? 

;
_space_group_IT_number 14
_symmetry_cell_setting monoclinic
_symmetry_space_group_name_Hall '-P 2yn'
_symmetry_space_group_name_H-M 'P 1 21/n 1'
_atom_sites_solution_hydrogens geom
_atom_sites_solution_primary direct
_atom_sites_solution_secondary difmap
_audit_creation_method SHELXL
_cell_angle_alpha 90.00
_cell_angle_beta 104.7500(10)
_cell_angle_gamma 90.00
_cell_formula_units_Z 8
_cell_length_a 13.85690(10)
_cell_length_b 48.6803(4)
_cell_length_c 18.2735(2)
_cell_measurement_reflns_used 7604
_cell_measurement_temperature 173(2)
_cell_measurement_theta_max 25.11
_cell_measurement_theta_min 1
_cell_volume 11920.33(19)
_computing_cell_refinement 'SAINT, Bruker'
_computing_data_collection 'SMART, Bruker'
_computing_data_reduction 'SAINT, Bruker'
_computing_molecular_graphics 'SHELXTL, Bruker'
_computing_structure_refinement 'SHELXL-93 (Sheldrick, 1993)'
_computing_structure_solution 'SHELXS-86 (Sheldrick, 1990)'
_diffrn_ambient_temperature 173(2)
_diffrn_radiation_monochromator graphite
_diffrn_radiation_source 'fine-focus sealed tube'
_diffrn_radiation_type MoK\a
_diffrn_radiation_wavelength 0.71073
_diffrn_reflns_av_R_equivalents 0.1020
_diffrn_reflns_av_sigmaI/netI 0.1376
_diffrn_reflns_limit_h_max 12
_diffrn_reflns_limit_h_min -16
_diffrn_reflns_limit_k_max 57
_diffrn_reflns_limit_k_min -57
_diffrn_reflns_limit_l_max 21
_diffrn_reflns_limit_l_min -21
_diffrn_reflns_number 65244
_diffrn_reflns_theta_max 25.01
_diffrn_reflns_theta_min 0.84
_exptl_absorpt_coefficient_mu 0.296
_exptl_absorpt_correction_T_max 1.00
_exptl_absorpt_correction_T_min 0.885
_exptl_absorpt_correction_type multi-scan
_exptl_crystal_colour yellow
_exptl_crystal_density_diffrn 1.067
_exptl_crystal_density_method 'not measured'
_exptl_crystal_description irregular
_exptl_crystal_F_000 4064
_exptl_crystal_size_max 0.30
_exptl_crystal_size_mid 0.20
_exptl_crystal_size_min 0.20
_refine_diff_density_max 0.559
_refine_diff_density_min -0.408
_refine_diff_density_rms 0.062
_refine_ls_extinction_method none
_refine_ls_goodness_of_fit_all 1.023
_refine_ls_goodness_of_fit_obs 1.230
_refine_ls_hydrogen_treatment riding
_refine_ls_matrix_type full
_refine_ls_number_parameters 1271
_refine_ls_number_reflns 20759
_refine_ls_number_restraints 0
_refine_ls_restrained_S_all 1.023
_refine_ls_restrained_S_obs 1.230
_refine_ls_R_factor_all 0.1716
_refine_ls_R_factor_obs 0.0892
_refine_ls_shift/esd_max -0.001
_refine_ls_shift/esd_mean 0.000
_refine_ls_structure_factor_coef Fsqd
_refine_ls_weighting_details 'w=1/[\s^2^(Fo^2^)+(0.0561P)^2^+12.0899P] where P=(Fo^2^+2Fc^2^)/3'
_refine_ls_weighting_scheme calc
_refine_ls_wR_factor_all 0.1860
_refine_ls_wR_factor_obs 0.1591
_reflns_number_observed 10934
_reflns_number_total 20759
_reflns_observed_criterion >2sigma(I)
_cod_data_source_file ic000531o_5.cif
_cod_data_source_block 98320
_cod_depositor_comments
;
The following automatic conversions were performed:

'_refine_ls_weighting_scheme' value 'calc
w=1/[\s^2^(Fo^2^)+(0.0561P)^2^+12.0899P] where P=(Fo^2^+2Fc^2^)/3'
was changed to 'calc'. New tag '_refine_ls_weighting_details' was
created. The value of the new tag was set to
'w=1/[\s^2^(Fo^2^)+(0.0561P)^2^+12.0899P] where P=(Fo^2^+2Fc^2^)/3'.

Automatic conversion script
Id: cif_fix_values 3143 2015-03-26 13:38:13Z robertas 

The following automatic conversions were performed:

'_exptl_absorpt_correction_type' value 'multi-scans' was replaced
with the value 'multi-scan' as specified in the replacement file
'src/cod-tools/trunk/data/replacement-values/replacement_values.lst'.

Automatic conversion script
Id: cif_fix_values 5376 2017-05-30 11:51:03Z andrius 
;
_cod_original_cell_volume 11920.3(2)
_cod_database_code 4321691

loop_
_symmetry_equiv_pos_as_xyz
'x, y, z'
'-x+1/2, y+1/2, -z+1/2'
'-x, -y, -z'
'x-1/2, -y-1/2, z-1/2'

loop_
_atom_site_aniso_label
_atom_site_aniso_U_11
_atom_site_aniso_U_22
_atom_site_aniso_U_33
_atom_site_aniso_U_23
_atom_site_aniso_U_13
_atom_site_aniso_U_12
Fe1 0.0433(5) 0.0381(5) 0.0382(4) -0.0043(4) 0.0174(3) -0.0046(4)
N1 0.062(4) 0.057(3) 0.047(3) -0.011(3) 0.025(3) -0.017(3)
N2 0.049(3) 0.041(3) 0.037(3) -0.005(2) 0.013(2) 0.000(2)
O1 0.043(2) 0.043(2) 0.040(2) 0.005(2) 0.015(2) 0.005(2)
O2 0.047(2) 0.044(2) 0.052(2) 0.000(2) 0.026(2) -0.003(2)
O3 0.038(2) 0.036(2) 0.035(2) 0.002(2) 0.008(2) 0.000(2)
O4 0.043(2) 0.044(2) 0.031(2) -0.004(2) 0.006(2) 0.000(2)
C1 0.034(3) 0.040(3) 0.035(3) -0.010(3) 0.005(2) -0.013(3)
C2 0.047(3) 0.027(3) 0.039(3) 0.001(2) 0.022(3) 0.002(2)
C3 0.047(3) 0.037(3) 0.037(3) -0.006(2) 0.017(3) -0.002(3)
C4 0.044(3) 0.041(3) 0.057(4) -0.006(3) 0.025(3) -0.002(3)
C5 0.059(4) 0.039(3) 0.046(3) 0.003(3) 0.025(3) 0.000(3)
C6 0.046(3) 0.038(3) 0.044(3) 0.003(3) 0.011(3) 0.003(3)
C7 0.036(3) 0.023(3) 0.052(3) 0.001(2) 0.017(3) 0.006(2)
C8 0.039(3) 0.041(3) 0.043(3) 0.000(3) 0.019(3) -0.005(3)
C9 0.054(4) 0.047(4) 0.044(3) -0.005(3) 0.021(3) -0.005(3)
C10 0.074(5) 0.081(5) 0.046(4) -0.007(3) 0.020(4) -0.011(4)
C11 0.054(4) 0.093(5) 0.042(4) 0.004(4) 0.007(3) -0.007(4)
C12 0.050(4) 0.079(5) 0.053(4) 0.010(3) 0.018(3) 0.012(3)
C13 0.041(3) 0.061(4) 0.036(3) 0.003(3) 0.009(3) -0.005(3)
C14 0.076(5) 0.066(5) 0.059(4) -0.018(3) 0.024(3) -0.001(4)
C15 0.070(5) 0.138(7) 0.061(5) 0.002(4) 0.002(4) -0.007(5)
C16 0.054(4) 0.064(4) 0.049(4) -0.002(3) 0.009(3) 0.020(3)
C17 0.039(3) 0.041(4) 0.043(3) 0.004(3) 0.009(2) 0.005(3)
C18 0.034(3) 0.044(4) 0.033(3) 0.004(2) 0.004(2) 0.003(3)
C19 0.053(4) 0.030(3) 0.049(3) 0.007(3) 0.002(3) -0.001(3)
C20 0.044(4) 0.058(4) 0.057(4) 0.010(3) 0.008(3) -0.002(3)
C21 0.054(4) 0.045(4) 0.098(5) 0.008(4) 0.029(4) 0.011(3)
C22 0.043(4) 0.038(4) 0.076(4) 0.003(3) 0.024(3) 0.004(3)
C23 0.057(4) 0.044(4) 0.054(4) -0.005(3) 0.015(3) 0.006(3)
C24 0.049(4) 0.079(5) 0.092(5) 0.024(4) 0.012(3) -0.001(3)
C25 0.061(4) 0.043(4) 0.157(7) -0.009(4) 0.041(4) 0.006(3)
C26 0.033(3) 0.039(3) 0.041(3) 0.003(3) 0.021(3) 0.004(2)
C27 0.040(3) 0.033(3) 0.027(3) 0.005(2) 0.011(2) 0.009(2)
C28 0.039(3) 0.025(3) 0.029(3) 0.009(2) 0.015(2) 0.001(2)
C29 0.055(4) 0.032(3) 0.041(3) 0.007(3) 0.018(3) -0.005(3)
C30 0.059(4) 0.024(3) 0.052(3) 0.003(3) 0.024(3) 0.013(3)
C31 0.042(3) 0.055(4) 0.040(3) 0.010(3) 0.018(3) 0.010(3)
C32 0.046(3) 0.034(3) 0.033(3) 0.006(2) 0.016(2) 0.011(3)
C33 0.039(3) 0.022(3) 0.046(3) -0.001(2) 0.014(3) -0.004(2)
C34 0.044(3) 0.033(3) 0.050(3) 0.003(3) 0.024(3) -0.007(2)
C35 0.058(4) 0.032(3) 0.082(5) -0.003(3) 0.048(3) 0.000(3)
C36 0.035(3) 0.044(4) 0.075(4) 0.002(3) 0.018(3) -0.002(3)
C37 0.046(4) 0.035(3) 0.059(4) 0.003(3) 0.004(3) -0.003(3)
C38 0.034(3) 0.026(3) 0.058(4) -0.007(3) 0.014(3) -0.007(2)
C39 0.064(4) 0.066(4) 0.051(4) 0.001(3) 0.028(3) -0.001(3)
C40 0.046(4) 0.056(4) 0.142(7) 0.005(4) 0.031(4) 0.004(3)
C41 0.064(4) 0.048(4) 0.038(3) 0.002(3) 0.009(3) 0.012(3)
C42 0.036(3) 0.055(4) 0.033(3) 0.005(3) 0.008(2) 0.015(3)
C43 0.032(3) 0.074(4) 0.039(3) 0.001(3) 0.013(3) 0.004(3)
C44 0.033(3) 0.108(5) 0.044(4) 0.015(3) 0.012(3) -0.005(3)
C45 0.038(4) 0.136(7) 0.045(4) 0.008(4) 0.014(3) -0.006(4)
C46 0.040(4) 0.106(6) 0.044(4) 0.004(4) -0.005(3) 0.016(4)
C47 0.047(4) 0.075(4) 0.042(3) 0.012(3) 0.017(3) 0.022(3)
C48 0.038(3) 0.064(4) 0.046(3) 0.011(3) 0.019(3) 0.007(3)
C49 0.042(4) 0.216(10) 0.068(5) -0.002(5) 0.003(4) -0.027(5)
C50 0.081(5) 0.067(5) 0.050(4) 0.010(3) 0.008(3) 0.023(4)
C51 0.110(6) 0.078(6) 0.050(4) -0.006(4) 0.037(4) -0.024(5)
C52 0.178(10) 0.137(9) 0.036(5) -0.020(5) 0.032(6) -0.098(8)
C53 0.124(9) 0.225(15) 0.044(5) -0.009(7) 0.012(6) -0.102(10)
C54 0.086(7) 0.222(13) 0.067(6) 0.019(7) 0.015(5) -0.043(7)
C55 0.063(5) 0.161(8) 0.043(4) 0.031(4) 0.000(4) -0.037(5)
C56 0.170(10) 0.100(7) 0.114(7) -0.015(6) 0.080(7) -0.014(7)
C57 0.046(4) 0.042(3) 0.048(3) -0.001(3) 0.022(3) -0.004(3)
C58 0.044(3) 0.073(5) 0.063(4) 0.000(3) 0.030(3) -0.002(3)
C59 0.068(5) 0.081(5) 0.057(4) -0.009(3) 0.035(4) -0.012(4)
C60 0.070(4) 0.061(4) 0.037(3) -0.002(3) 0.023(3) 0.000(3)
C61 0.045(3) 0.050(4) 0.042(3) -0.003(3) 0.017(3) -0.004(3)
C62 0.040(3) 0.073(4) 0.046(3) 0.008(3) 0.011(3) -0.008(3)
Fe2 0.0308(4) 0.0422(5) 0.0352(4) 0.0017(4) 0.0091(3) -0.0038(3)
N3 0.049(3) 0.066(4) 0.048(3) 0.004(3) 0.010(2) -0.017(3)
N4 0.034(2) 0.046(3) 0.040(3) 0.002(2) 0.008(2) -0.008(2)
O5 0.037(2) 0.049(2) 0.037(2) 0.002(2) 0.007(2) 0.000(2)
O6 0.035(2) 0.047(2) 0.042(2) 0.009(2) 0.011(2) -0.002(2)
O7 0.044(2) 0.037(2) 0.045(2) 0.007(2) 0.005(2) -0.011(2)
O8 0.037(2) 0.043(2) 0.054(2) 0.008(2) 0.010(2) -0.006(2)
C63 0.042(3) 0.022(3) 0.051(4) 0.004(3) 0.015(3) 0.000(2)
C64 0.034(3) 0.037(3) 0.049(3) 0.007(3) 0.016(2) 0.005(2)
C65 0.039(3) 0.040(3) 0.049(3) 0.007(3) 0.017(3) -0.001(3)
C66 0.044(4) 0.047(4) 0.080(4) 0.018(3) 0.028(3) 0.020(3)
C67 0.051(4) 0.064(5) 0.113(6) 0.019(4) 0.047(4) 0.010(3)
C68 0.056(4) 0.052(4) 0.087(5) 0.018(3) 0.038(3) 0.006(3)
C69 0.041(3) 0.041(4) 0.058(4) 0.010(3) 0.020(3) 0.006(3)
C70 0.038(3) 0.036(3) 0.056(4) 0.009(3) 0.019(3) 0.016(3)
C71 0.045(3) 0.040(4) 0.058(4) -0.003(3) 0.020(3) 0.011(3)
C72 0.065(4) 0.060(4) 0.064(4) 0.007(4) 0.031(3) 0.025(4)
C73 0.067(4) 0.041(4) 0.090(5) 0.027(4) 0.044(4) 0.027(3)
C74 0.044(4) 0.038(4) 0.100(5) 0.009(4) 0.021(4) 0.007(3)
C75 0.040(3) 0.039(4) 0.066(4) 0.005(3) 0.015(3) 0.000(3)
C76 0.084(5) 0.059(4) 0.069(4) -0.004(4) 0.016(4) 0.025(4)
C77 0.078(5) 0.069(5) 0.130(6) 0.041(4) 0.060(5) 0.017(4)
C78 0.061(4) 0.065(5) 0.070(5) 0.012(4) -0.001(3) 0.001(3)
C79 0.033(3) 0.046(4) 0.056(4) 0.014(3) 0.021(3) -0.008(3)
C80 0.050(4) 0.052(4) 0.056(4) 0.007(3) 0.025(3) -0.005(3)
C81 0.046(4) 0.073(5) 0.066(4) 0.030(4) 0.012(3) 0.001(3)
C82 0.065(4) 0.054(5) 0.092(5) 0.029(4) 0.028(4) 0.007(3)
C83 0.074(4) 0.038(4) 0.085(5) 0.009(4) 0.027(4) -0.009(3)
C84 0.057(4) 0.045(4) 0.060(4) 0.008(3) 0.021(3) -0.008(3)
C85 0.064(4) 0.079(5) 0.068(4) 0.000(4) 0.012(3) -0.007(4)
C86 0.112(6) 0.055(5) 0.160(8) 0.053(5) 0.034(6) 0.015(4)
C87 0.094(5) 0.073(5) 0.067(5) -0.007(4) 0.027(4) -0.004(4)
C88 0.045(4) 0.046(4) 0.025(3) 0.007(3) 0.012(2) -0.009(3)
C89 0.029(3) 0.039(3) 0.037(3) 0.003(2) 0.013(2) -0.001(2)
C90 0.026(3) 0.044(3) 0.040(3) 0.005(3) 0.006(2) -0.005(2)
C91 0.037(3) 0.055(4) 0.038(3) 0.008(3) 0.001(2) 0.000(3)
C92 0.032(3) 0.041(4) 0.060(4) -0.002(3) 0.003(3) -0.010(2)
C93 0.044(3) 0.040(3) 0.053(4) 0.008(3) 0.019(3) -0.011(3)
C94 0.036(3) 0.029(3) 0.039(3) 0.006(2) 0.017(2) -0.001(2)
C95 0.038(3) 0.048(4) 0.026(3) 0.010(2) 0.001(2) -0.003(3)
C96 0.041(3) 0.045(4) 0.040(3) 0.009(3) -0.003(3) -0.007(3)
C97 0.055(4) 0.054(4) 0.040(3) 0.017(3) -0.010(3) -0.004(3)
C98 0.057(4) 0.063(4) 0.031(3) 0.015(3) -0.006(3) -0.020(3)
C99 0.048(4) 0.084(5) 0.027(3) 0.015(3) 0.003(2) -0.016(3)
C100 0.039(3) 0.063(4) 0.026(3) 0.006(3) 0.005(2) -0.003(3)
C101 0.060(4) 0.041(4) 0.087(5) 0.007(3) 0.019(3) 0.006(3)
C102 0.094(5) 0.081(5) 0.056(4) 0.031(4) -0.004(4) -0.038(4)
C103 0.056(4) 0.075(5) 0.058(4) 0.003(3) 0.022(3) 0.002(3)
C104 0.030(3) 0.038(3) 0.043(3) 0.011(3) 0.012(2) -0.011(2)
C105 0.035(3) 0.040(3) 0.050(4) 0.003(3) 0.014(3) -0.007(3)
C106 0.038(3) 0.051(4) 0.061(4) 0.017(3) 0.021(3) 0.001(3)
C107 0.035(3) 0.069(4) 0.054(4) 0.028(3) 0.009(3) -0.008(3)
C108 0.044(3) 0.058(4) 0.040(3) 0.005(3) 0.017(3) -0.009(3)
C109 0.041(3) 0.037(3) 0.038(3) 0.005(2) 0.018(2) -0.007(2)
C110 0.051(4) 0.046(4) 0.074(4) 0.007(3) 0.032(3) 0.005(3)
C111 0.062(4) 0.098(6) 0.061(4) 0.024(4) 0.015(3) 0.003(4)
C112 0.060(4) 0.053(4) 0.061(4) -0.003(3) 0.023(3) -0.002(3)
C113 0.063(4) 0.062(4) 0.051(4) 0.004(3) 0.004(3) -0.018(3)
C114 0.093(5) 0.090(6) 0.041(4) -0.002(4) 0.026(4) -0.026(4)
C115 0.105(6) 0.101(6) 0.054(5) -0.012(4) 0.037(4) -0.038(5)
C116 0.077(5) 0.105(6) 0.067(5) -0.018(4) 0.039(4) -0.017(4)
C117 0.057(4) 0.081(5) 0.061(4) -0.001(3) 0.028(3) 0.003(4)
C118 0.073(5) 0.073(5) 0.072(5) 0.015(4) 0.018(4) -0.004(4)
C119 0.051(4) 0.055(4) 0.041(3) 0.011(3) 0.005(3) -0.015(3)
C120 0.080(5) 0.050(4) 0.066(4) 0.013(4) -0.005(4) -0.024(3)
C121 0.077(5) 0.048(4) 0.071(5) 0.001(4) 0.008(4) -0.020(3)
C122 0.070(4) 0.056(5) 0.054(4) -0.018(3) -0.004(3) -0.013(3)
C123 0.045(3) 0.055(4) 0.046(4) -0.001(3) -0.007(3) -0.005(3)
C124 0.092(5) 0.063(4) 0.039(3) 0.011(3) -0.014(3) -0.023(4)

loop_
_atom_site_label
_atom_site_type_symbol
_atom_site_fract_x
_atom_site_fract_y
_atom_site_fract_z
_atom_site_U_iso_or_equiv
_atom_site_thermal_displace_type
_atom_site_occupancy
_atom_site_calc_flag
_atom_site_refinement_flags
_atom_site_disorder_group
Fe1 Fe 0.02419(5) 0.034337(15) 0.30135(4) 0.0386(2) Uani 1 d . .
N1 N 0.1377(4) 0.05259(10) 0.3928(2) 0.0531(12) Uani 1 d . .
N2 N -0.0955(3) 0.03295(8) 0.3588(2) 0.0417(10) Uani 1 d . .
O1 O 0.1170(2) 0.04453(7) 0.2224(2) 0.0412(9) Uani 1 d . .
O2 O -0.0105(2) 0.07009(7) 0.2320(2) 0.0451(9) Uani 1 d . .
O3 O -0.0395(2) 0.00061(7) 0.2235(2) 0.0368(8) Uani 1 d . .
O4 O 0.0666(2) -0.00712(7) 0.3334(2) 0.0398(8) Uani 1 d . .
C1 C 0.0598(4) 0.06449(11) 0.1999(3) 0.0368(12) Uani 1 d . .
C2 C 0.0746(4) 0.08159(9) 0.1362(3) 0.0357(12) Uani 1 d . .
C3 C 0.1701(4) 0.09234(10) 0.1398(3) 0.0393(13) Uani 1 d . .
C4 C 0.1855(4) 0.10662(10) 0.0771(3) 0.0448(14) Uani 1 d . .
H4 H 0.2489(4) 0.11448(10) 0.0794(3) 0.054 Uiso 1 calc R .
C5 C 0.1094(4) 0.10936(10) 0.0122(3) 0.0457(14) Uani 1 d . .
H5 H 0.1218(4) 0.11829(10) -0.0308(3) 0.055 Uiso 1 calc R .
C6 C 0.0164(4) 0.09930(10) 0.0092(3) 0.0429(13) Uani 1 d . .
H6 H -0.0356(4) 0.10160(10) -0.0356(3) 0.051 Uiso 1 calc R .
C7 C -0.0033(4) 0.08571(9) 0.0712(3) 0.0358(12) Uani 1 d . .
C8 C 0.2556(4) 0.08953(11) 0.2080(3) 0.0394(13) Uani 1 d . .
C9 C 0.2626(4) 0.10630(11) 0.2716(3) 0.0472(14) Uani 1 d . .
C10 C 0.3447(5) 0.10381(14) 0.3336(3) 0.066(2) Uani 1 d . .
H10 H 0.3488(5) 0.11515(14) 0.3766(3) 0.079 Uiso 1 calc R .
C11 C 0.4204(5) 0.08533(15) 0.3343(3) 0.064(2) Uani 1 d . .
C12 C 0.4121(4) 0.06898(13) 0.2712(3) 0.060(2) Uani 1 d . .
H12 H 0.4634(4) 0.05606(13) 0.2710(3) 0.072 Uiso 1 calc R .
C13 C 0.3319(4) 0.07072(12) 0.2083(3) 0.0462(14) Uani 1 d . .
C14 C 0.1838(4) 0.12732(12) 0.2729(3) 0.066(2) Uani 1 d . .
H14A H 0.1188(6) 0.1182(2) 0.2645(21) 0.099 Uiso 1 calc R .
H14B H 0.1815(19) 0.1409(4) 0.2328(14) 0.099 Uiso 1 calc R .
H14C H 0.1997(15) 0.1366(5) 0.3221(8) 0.099 Uiso 1 calc R .
C15 C 0.5103(5) 0.0830(2) 0.4022(4) 0.092(2) Uani 1 d . .
H15A H 0.4980(15) 0.0935(8) 0.4446(9) 0.139 Uiso 1 calc R .
H15B H 0.5695(9) 0.0903(9) 0.3888(9) 0.139 Uiso 1 calc R .
H15C H 0.5214(22) 0.0636(2) 0.4167(17) 0.139 Uiso 1 calc R .
C16 C 0.3263(4) 0.05174(12) 0.1416(3) 0.057(2) Uani 1 d . .
H16A H 0.3323(25) 0.06254(14) 0.0977(6) 0.085 Uiso 1 calc R .
H16B H 0.2622(11) 0.0420(5) 0.1295(12) 0.085 Uiso 1 calc R .
H16C H 0.3809(16) 0.0384(5) 0.1545(7) 0.085 Uiso 1 calc R .
C17 C -0.1082(4) 0.07602(11) 0.0651(3) 0.0412(13) Uani 1 d . .
C18 C -0.1347(4) 0.04863(11) 0.0489(3) 0.0378(12) Uani 1 d . .
C19 C -0.2325(4) 0.04073(11) 0.0426(3) 0.0463(14) Uani 1 d . .
H19 H -0.2501(4) 0.02200(11) 0.0324(3) 0.056 Uiso 1 calc R .
C20 C -0.3049(4) 0.05887(13) 0.0505(3) 0.054(2) Uani 1 d . .
C21 C -0.2777(4) 0.08620(12) 0.0661(4) 0.064(2) Uani 1 d . .
H21 H -0.3271(4) 0.09906(12) 0.0714(4) 0.077 Uiso 1 calc R .
C22 C -0.1808(4) 0.09513(11) 0.0742(3) 0.0506(15) Uani 1 d . .
C23 C -0.0595(4) 0.02745(11) 0.0388(3) 0.0516(15) Uani 1 d . .
H23A H -0.0933(5) 0.0132(4) 0.0037(14) 0.077 Uiso 1 calc R .
H23B H -0.0279(18) 0.0191(5) 0.0879(4) 0.077 Uiso 1 calc R .
H23C H -0.0084(14) 0.0363(2) 0.0185(17) 0.077 Uiso 1 calc R .
C24 C -0.4126(4) 0.04961(14) 0.0428(4) 0.074(2) Uani 1 d . .
H24A H -0.4526(8) 0.0534(8) -0.0087(8) 0.111 Uiso 1 calc R .
H24B H -0.4404(11) 0.0596(6) 0.0792(16) 0.111 Uiso 1 calc R .
H24C H -0.4137(5) 0.0298(2) 0.0528(23) 0.111 Uiso 1 calc R .
C25 C -0.1540(5) 0.12495(12) 0.0919(4) 0.084(2) Uani 1 d . .
H25A H -0.1272(30) 0.1328(3) 0.0517(13) 0.126 Uiso 1 calc R .
H25B H -0.1037(24) 0.12622(14) 0.1403(12) 0.126 Uiso 1 calc R .
H25C H -0.2139(8) 0.1351(2) 0.0950(25) 0.126 Uiso 1 calc R .
C26 C 0.0135(4) -0.01595(10) 0.2705(3) 0.0356(12) Uani 1 d . .
C27 C 0.0136(4) -0.04587(10) 0.2500(2) 0.0330(12) Uani 1 d . .
C28 C -0.0778(3) -0.05903(9) 0.2178(2) 0.0303(11) Uani 1 d . .
C29 C -0.0760(4) -0.08664(10) 0.1967(3) 0.0415(13) Uani 1 d . .
H29 H -0.1369(4) -0.09603(10) 0.1757(3) 0.050 Uiso 1 calc R .
C30 C 0.0142(4) -0.10036(10) 0.2064(3) 0.0429(13) Uani 1 d . .
H30 H 0.0147(4) -0.11898(10) 0.1910(3) 0.051 Uiso 1 calc R .
C31 C 0.1023(4) -0.08728(12) 0.2381(3) 0.0442(14) Uani 1 d . .
H31 H 0.1633(4) -0.09703(12) 0.2446(3) 0.053 Uiso 1 calc R .
C32 C 0.1043(4) -0.06011(10) 0.2609(3) 0.0367(12) Uani 1 d . .
C33 C -0.1780(4) -0.04560(9) 0.2067(3) 0.0352(12) Uani 1 d . .
C34 C -0.2181(4) -0.04086(10) 0.2682(3) 0.0402(13) Uani 1 d . .
C35 C -0.3160(4) -0.03061(10) 0.2538(4) 0.052(2) Uani 1 d . .
H35 H -0.3449(4) -0.02772(10) 0.2951(4) 0.062 Uiso 1 calc R .
C36 C -0.3709(4) -0.02466(11) 0.1821(4) 0.0507(15) Uani 1 d . .
C37 C -0.3290(4) -0.02882(10) 0.1217(3) 0.0484(14) Uani 1 d . .
H37 H -0.3664(4) -0.02443(10) 0.0719(3) 0.058 Uiso 1 calc R .
C38 C -0.2329(4) -0.03935(10) 0.1331(3) 0.0389(13) Uani 1 d . .
C39 C -0.1588(4) -0.04628(12) 0.3486(3) 0.058(2) Uani 1 d . .
H39A H -0.1288(22) -0.0646(3) 0.3518(5) 0.087 Uiso 1 calc R .
H39B H -0.2033(7) -0.0453(7) 0.3825(4) 0.087 Uiso 1 calc R .
H39C H -0.1061(17) -0.0324(4) 0.3636(7) 0.087 Uiso 1 calc R .
C40 C -0.4760(4) -0.01219(13) 0.1695(4) 0.080(2) Uani 1 d . .
H40A H -0.5138(12) -0.0225(6) 0.1990(19) 0.120 Uiso 1 calc R .
H40B H -0.5106(13) -0.0132(8) 0.1157(5) 0.120 Uiso 1 calc R .
H40C H -0.4704(4) 0.0070(3) 0.1858(23) 0.120 Uiso 1 calc R .
C41 C -0.1879(4) -0.04281(11) 0.0662(3) 0.0508(15) Uani 1 d . .
H41A H -0.1867(22) -0.06234(13) 0.0535(11) 0.076 Uiso 1 calc R .
H41B H -0.1196(9) -0.0356(6) 0.0793(7) 0.076 Uiso 1 calc R .
H41C H -0.2282(14) -0.0327(5) 0.0226(6) 0.076 Uiso 1 calc R .
C42 C 0.2032(4) -0.04650(11) 0.2920(3) 0.0414(13) Uani 1 d . .
C43 C 0.2387(4) -0.02697(12) 0.2492(3) 0.0474(15) Uani 1 d . .
C44 C 0.3301(4) -0.01428(14) 0.2810(3) 0.061(2) Uani 1 d . .
H44 H 0.3529(4) -0.00063(14) 0.2522(3) 0.074 Uiso 1 calc R .
C45 C 0.3888(4) -0.0205(2) 0.3514(3) 0.072(2) Uani 1 d . .
C46 C 0.3535(4) -0.04043(14) 0.3927(3) 0.066(2) Uani 1 d . .
H46 H 0.3932(4) -0.04531(14) 0.4414(3) 0.079 Uiso 1 calc R .
C47 C 0.2620(4) -0.05351(13) 0.3650(3) 0.053(2) Uani 1 d . .
C48 C 0.1824(4) -0.01980(11) 0.1694(3) 0.0479(14) Uani 1 d . .
H48A H 0.2299(4) -0.0154(6) 0.1396(6) 0.072 Uiso 1 calc R .
H48B H 0.1394(18) -0.0039(4) 0.1703(3) 0.072 Uiso 1 calc R .
H48C H 0.1414(18) -0.0355(2) 0.1465(7) 0.072 Uiso 1 calc R .
C49 C 0.4882(4) -0.0057(2) 0.3841(4) 0.111(3) Uani 1 d . .
H49A H 0.5435(5) -0.0185(4) 0.3860(30) 0.166 Uiso 1 calc R .
H49B H 0.4908(18) 0.0007(10) 0.4354(13) 0.166 Uiso 1 calc R .
H49C H 0.4940(19) 0.0100(7) 0.3520(18) 0.166 Uiso 1 calc R .
C50 C 0.2259(5) -0.07499(12) 0.4113(3) 0.068(2) Uani 1 d . .
H50A H 0.2332(26) -0.09325(14) 0.3907(13) 0.101 Uiso 1 calc R .
H50B H 0.1556(9) -0.0717(5) 0.4093(18) 0.101 Uiso 1 calc R .
H50C H 0.2656(19) -0.0740(5) 0.4639(5) 0.101 Uiso 1 calc R .
C51 C 0.1316(6) 0.0760(2) 0.4274(4) 0.076(2) Uani 1 d . .
C52 C 0.2127(9) 0.0869(2) 0.4832(4) 0.116(4) Uani 1 d . .
H52 H 0.2081(9) 0.1040(2) 0.5073(4) 0.139 Uiso 1 calc R .
C53 C 0.2988(9) 0.0713(3) 0.5005(5) 0.133(5) Uani 1 d . .
H53 H 0.3552(9) 0.0776(3) 0.5382(5) 0.159 Uiso 1 calc R .
C54 C 0.3041(7) 0.0466(3) 0.4634(5) 0.126(4) Uani 1 d . .
H54 H 0.3638(7) 0.0361(3) 0.4762(5) 0.151 Uiso 1 calc R .
C55 C 0.2270(5) 0.0377(2) 0.4108(4) 0.091(3) Uani 1 d . .
H55 H 0.2320(5) 0.0211(2) 0.3848(4) 0.110 Uiso 1 calc R .
C56 C 0.0430(7) 0.0920(2) 0.4072(5) 0.120(3) Uani 1 d . .
H56A H 0.0585(11) 0.1111(3) 0.4226(31) 0.180 Uiso 1 calc R .
H56B H -0.0057(18) 0.0847(8) 0.4329(27) 0.180 Uiso 1 calc R .
H56C H 0.0149(26) 0.0911(10) 0.3523(6) 0.180 Uiso 1 calc R .
C57 C -0.1937(4) 0.03319(11) 0.3233(3) 0.0436(13) Uani 1 d . .
C58 C -0.2646(4) 0.02907(12) 0.3638(3) 0.057(2) Uani 1 d . .
H58 H -0.3334(4) 0.02956(12) 0.3381(3) 0.069 Uiso 1 calc R .
C59 C -0.2375(5) 0.02434(13) 0.4394(4) 0.065(2) Uani 1 d . .
H59 H -0.2867(5) 0.02149(13) 0.4665(4) 0.078 Uiso 1 calc R .
C60 C -0.1380(5) 0.02374(11) 0.4761(3) 0.054(2) Uani 1 d . .
H60 H -0.1168(5) 0.02033(11) 0.5289(3) 0.065 Uiso 1 calc R .
C61 C -0.0695(4) 0.02824(10) 0.4341(3) 0.0446(14) Uani 1 d . .
H61 H -0.0005(4) 0.02800(10) 0.4595(3) 0.053 Uiso 1 calc R .
C62 C -0.2216(4) 0.03778(12) 0.2396(3) 0.053(2) Uani 1 d . .
H62A H -0.2909(9) 0.0441(7) 0.2234(4) 0.080 Uiso 1 calc R .
H62B H -0.2146(24) 0.0205(2) 0.2138(3) 0.080 Uiso 1 calc R .
H62C H -0.1774(16) 0.0517(5) 0.2268(3) 0.080 Uiso 1 calc R .
Fe2 Fe 0.46324(5) 0.211853(15) 0.74148(4) 0.0359(2) Uani 1 d . 1
N3 N 0.4390(3) 0.20892(10) 0.8560(2) 0.0551(13) Uani 1 d . 1
N4 N 0.4808(3) 0.25645(8) 0.7474(2) 0.0403(10) Uani 1 d . 1
O5 O 0.6156(2) 0.20357(7) 0.7620(2) 0.0416(9) Uani 1 d . 1
O6 O 0.5352(2) 0.20766(7) 0.6423(2) 0.0412(9) Uani 1 d . 1
O7 O 0.3043(2) 0.21063(7) 0.6935(2) 0.0433(9) Uani 1 d . 1
O8 O 0.3911(3) 0.17222(7) 0.7045(2) 0.0448(9) Uani 1 d . 1
C63 C 0.6138(4) 0.20308(9) 0.6924(3) 0.0378(12) Uani 1 d . 1
C64 C 0.7097(4) 0.19726(10) 0.6710(3) 0.0393(13) Uani 1 d . 1
C65 C 0.7604(4) 0.17216(10) 0.6920(3) 0.0415(13) Uani 1 d . 1
C66 C 0.8508(4) 0.16773(12) 0.6735(3) 0.055(2) Uani 1 d . 1
H66 H 0.8849(4) 0.15079(12) 0.6864(3) 0.066 Uiso 1 calc R 1
C67 C 0.8914(4) 0.18796(13) 0.6365(4) 0.071(2) Uani 1 d . 1
H67 H 0.9541(4) 0.18501(13) 0.6257(4) 0.085 Uiso 1 calc R 1
C68 C 0.8412(4) 0.21204(12) 0.6155(3) 0.061(2) Uani 1 d . 1
H68 H 0.8697(4) 0.22549(12) 0.5897(3) 0.074 Uiso 1 calc R 1
C69 C 0.7490(4) 0.21749(11) 0.6309(3) 0.0452(14) Uani 1 d . 1
C70 C 0.7197(4) 0.14990(11) 0.7313(3) 0.0424(13) Uani 1 d . 1
C71 C 0.7600(4) 0.14569(11) 0.8092(3) 0.0465(14) Uani 1 d . 1
C72 C 0.7273(5) 0.12346(13) 0.8450(4) 0.060(2) Uani 1 d . 1
H72 H 0.7541(5) 0.12086(13) 0.8978(4) 0.072 Uiso 1 calc R 1
C73 C 0.6567(5) 0.10516(12) 0.8051(4) 0.061(2) Uani 1 d . 1
C74 C 0.6172(4) 0.11008(12) 0.7290(4) 0.060(2) Uani 1 d . 1
H74 H 0.5675(4) 0.09792(12) 0.7015(4) 0.072 Uiso 1 calc R 1
C75 C 0.6462(4) 0.13166(11) 0.6910(3) 0.0482(14) Uani 1 d . 1
C76 C 0.8400(5) 0.16419(12) 0.8552(3) 0.071(2) Uani 1 d . 1
H76A H 0.8293(18) 0.1830(2) 0.8357(14) 0.107 Uiso 1 calc R 1
H76B H 0.9056(5) 0.1577(5) 0.8517(18) 0.107 Uiso 1 calc R 1
H76C H 0.8370(19) 0.1639(6) 0.9082(5) 0.107 Uiso 1 calc R 1
C77 C 0.6275(5) 0.07997(13) 0.8446(4) 0.086(2) Uani 1 d . 1
H77A H 0.5818(26) 0.0684(5) 0.8073(6) 0.130 Uiso 1 calc R 1
H77B H 0.5944(30) 0.08590(13) 0.8833(17) 0.130 Uiso 1 calc R 1
H77C H 0.6875(6) 0.0694(5) 0.8684(22) 0.130 Uiso 1 calc R 1
C78 C 0.5994(4) 0.13612(13) 0.6082(3) 0.069(2) Uani 1 d . 1
H78A H 0.6513(6) 0.1358(8) 0.5804(4) 0.103 Uiso 1 calc R 1
H78B H 0.5655(25) 0.1540(4) 0.6009(4) 0.103 Uiso 1 calc R 1
H78C H 0.5509(22) 0.1215(5) 0.5891(6) 0.103 Uiso 1 calc R 1
C79 C 0.6971(4) 0.24370(11) 0.6052(3) 0.0435(14) Uani 1 d . 1
C80 C 0.6349(4) 0.24621(12) 0.5316(3) 0.0505(15) Uani 1 d . 1
C81 C 0.5924(4) 0.27163(15) 0.5079(4) 0.062(2) Uani 1 d . 1
H81 H 0.5518(4) 0.27344(15) 0.4577(4) 0.075 Uiso 1 calc R 1
C82 C 0.6072(5) 0.29405(14) 0.5542(4) 0.069(2) Uani 1 d . 1
C83 C 0.6674(5) 0.29143(12) 0.6247(4) 0.064(2) Uani 1 d . 1
H83 H 0.6785(5) 0.30708(12) 0.6568(4) 0.077 Uiso 1 calc R 1
C84 C 0.7144(4) 0.26659(12) 0.6528(3) 0.0526(15) Uani 1 d . 1
C85 C 0.6125(5) 0.22167(13) 0.4810(3) 0.071(2) Uani 1 d . 1
H85A H 0.6742(7) 0.2150(5) 0.4702(18) 0.107 Uiso 1 calc R 1
H85B H 0.5646(22) 0.2267(2) 0.4336(9) 0.107 Uiso 1 calc R 1
H85C H 0.5839(27) 0.2071(3) 0.5061(9) 0.107 Uiso 1 calc R 1
C86 C 0.5566(6) 0.32128(14) 0.5257(5) 0.109(3) Uani 1 d . 1
H86A H 0.5783(31) 0.3274(6) 0.4813(19) 0.164 Uiso 1 calc R 1
H86B H 0.5749(33) 0.3351(3) 0.5657(11) 0.164 Uiso 1 calc R 1
H86C H 0.4840(6) 0.3188(3) 0.5117(30) 0.164 Uiso 1 calc R 1
C87 C 0.7793(5) 0.26467(14) 0.7325(3) 0.077(2) Uani 1 d . 1
H87A H 0.7739(25) 0.2817(4) 0.7596(8) 0.116 Uiso 1 calc R 1
H87B H 0.8488(7) 0.2618(9) 0.7312(3) 0.116 Uiso 1 calc R 1
H87C H 0.7572(21) 0.2492(5) 0.7585(8) 0.116 Uiso 1 calc R 1
C88 C 0.3096(4) 0.18493(12) 0.6827(3) 0.0382(13) Uani 1 d . 1
C89 C 0.2171(3) 0.16929(10) 0.6424(3) 0.0345(12) Uani 1 d . 1
C90 C 0.1665(3) 0.17658(10) 0.5682(3) 0.0371(12) Uani 1 d . 1
C91 C 0.0823(4) 0.16162(11) 0.5321(3) 0.0449(14) Uani 1 d . 1
H91 H 0.0481(4) 0.16609(11) 0.4815(3) 0.054 Uiso 1 calc R 1
C92 C 0.0474(4) 0.14015(11) 0.5690(3) 0.0456(14) Uani 1 d . 1
H92 H -0.0109(4) 0.13030(11) 0.5439(3) 0.055 Uiso 1 calc R 1
C93 C 0.0978(4) 0.13328(11) 0.6420(3) 0.0442(13) Uani 1 d . 1
H93 H 0.0736(4) 0.11871(11) 0.6670(3) 0.053 Uiso 1 calc R 1
C94 C 0.1844(3) 0.14750(10) 0.6799(3) 0.0334(12) Uani 1 d . 1
C95 C 0.2024(4) 0.19958(11) 0.5274(3) 0.0385(13) Uani 1 d . 1
C96 C 0.1531(4) 0.22498(11) 0.5215(3) 0.0445(14) Uani 1 d . 1
C97 C 0.1874(4) 0.24623(12) 0.4838(3) 0.054(2) Uani 1 d . 1
H97 H 0.1547(4) 0.26351(12) 0.4805(3) 0.065 Uiso 1 calc R 1
C98 C 0.2657(4) 0.24361(13) 0.4514(3) 0.054(2) Uani 1 d . 1
C99 C 0.3134(4) 0.21801(13) 0.4580(3) 0.054(2) Uani 1 d . 1
H99 H 0.3683(4) 0.21558(13) 0.4363(3) 0.065 Uiso 1 calc R 1
C100 C 0.2825(4) 0.19593(12) 0.4955(3) 0.0435(14) Uani 1 d . 1
C101 C 0.0651(4) 0.22933(11) 0.5549(3) 0.062(2) Uani 1 d . 1
H10A H 0.0459(17) 0.2488(2) 0.5506(19) 0.094 Uiso 1 calc R 1
H10B H 0.0835(9) 0.2240(7) 0.6084(6) 0.094 Uiso 1 calc R 1
H10C H 0.0088(9) 0.2181(6) 0.5274(13) 0.094 Uiso 1 calc R 1
C102 C 0.3035(5) 0.26727(13) 0.4136(3) 0.081(2) Uani 1 d . 1
H10D H 0.3272(30) 0.2819(4) 0.4507(7) 0.121 Uiso 1 calc R 1
H10E H 0.2494(10) 0.2743(6) 0.3724(16) 0.121 Uiso 1 calc R 1
H10F H 0.3586(21) 0.2610(2) 0.3931(21) 0.121 Uiso 1 calc R 1
C103 C 0.3371(4) 0.16887(12) 0.5018(3) 0.061(2) Uani 1 d . 1
H10G H 0.2894(6) 0.1541(2) 0.4821(19) 0.092 Uiso 1 calc R 1
H10H H 0.3703(22) 0.1652(4) 0.5550(4) 0.092 Uiso 1 calc R 1
H10I H 0.3870(18) 0.1697(3) 0.4723(16) 0.092 Uiso 1 calc R 1
C104 C 0.2388(3) 0.13885(10) 0.7581(3) 0.0364(12) Uani 1 d . 1
C105 C 0.3081(4) 0.11764(11) 0.7653(3) 0.0413(13) Uani 1 d . 1
C106 C 0.3573(4) 0.10890(11) 0.8381(3) 0.0487(14) Uani 1 d . 1
H106 H 0.4039(4) 0.09425(11) 0.8438(3) 0.058 Uiso 1 calc R 1
C107 C 0.3400(4) 0.12103(13) 0.9023(3) 0.053(2) Uani 1 d . 1
C108 C 0.2726(4) 0.14250(11) 0.8936(3) 0.0458(14) Uani 1 d . 1
H108 H 0.2615(4) 0.15121(11) 0.9373(3) 0.055 Uiso 1 calc R 1
C109 C 0.2205(4) 0.15167(10) 0.8218(3) 0.0371(12) Uani 1 d . 1
C110 C 0.3351(4) 0.10479(11) 0.6988(3) 0.054(2) Uani 1 d . 1
H11A H 0.2741(4) 0.0993(6) 0.6613(9) 0.081 Uiso 1 calc R 1
H11B H 0.3768(21) 0.0886(4) 0.7155(4) 0.081 Uiso 1 calc R 1
H11C H 0.3720(22) 0.1181(2) 0.6761(12) 0.081 Uiso 1 calc R 1
C111 C 0.3963(4) 0.11127(14) 0.9797(3) 0.074(2) Uani 1 d . 1
H11D H 0.4678(5) 0.1146(8) 0.9866(9) 0.110 Uiso 1 calc R 1
H11E H 0.3847(24) 0.0916(2) 0.9843(9) 0.110 Uiso 1 calc R 1
H11F H 0.3730(22) 0.1213(6) 1.0184(3) 0.110 Uiso 1 calc R 1
C112 C 0.1461(4) 0.17493(11) 0.8130(3) 0.057(2) Uani 1 d . 1
H11G H 0.1436(19) 0.1816(5) 0.8631(3) 0.085 Uiso 1 calc R 1
H11H H 0.0799(6) 0.1683(2) 0.7857(17) 0.085 Uiso 1 calc R 1
H11I H 0.1666(14) 0.1899(3) 0.7845(17) 0.085 Uiso 1 calc R 1
C113 C 0.4761(5) 0.19071(13) 0.9097(3) 0.061(2) Uani 1 d . 1
C114 C 0.4518(5) 0.1900(2) 0.9790(3) 0.073(2) Uani 1 d . 1
H114 H 0.4830(5) 0.1772(2) 1.0169(3) 0.088 Uiso 1 calc R 1
C115 C 0.3815(6) 0.2082(2) 0.9916(4) 0.084(2) Uani 1 d . 1
H115 H 0.3628(6) 0.2079(2) 1.0382(4) 0.100 Uiso 1 calc R 1
C116 C 0.3380(5) 0.2270(2) 0.9352(4) 0.079(2) Uani 1 d . 1
H116 H 0.2881(5) 0.2395(2) 0.9418(4) 0.095 Uiso 1 calc R 1
C117 C 0.3691(4) 0.22694(14) 0.8711(3) 0.064(2) Uani 1 d . 1
H117 H 0.3411(4) 0.24018(14) 0.8335(3) 0.077 Uiso 1 calc R 1
C118 C 0.5489(5) 0.17056(13) 0.8916(4) 0.073(2) Uani 1 d . 1
H11J H 0.5138(7) 0.1582(5) 0.8511(16) 0.109 Uiso 1 calc R 1
H11K H 0.5793(22) 0.1598(6) 0.9368(7) 0.109 Uiso 1 calc R 1
H11L H 0.6010(17) 0.18053(14) 0.8750(22) 0.109 Uiso 1 calc R 1
C119 C 0.4455(4) 0.27459(12) 0.6913(3) 0.0504(15) Uani 1 d . 1
C120 C 0.4612(5) 0.30271(13) 0.7024(4) 0.070(2) Uani 1 d . 1
H120 H 0.4329(5) 0.31519(13) 0.6627(4) 0.083 Uiso 1 calc R 1
C121 C 0.5176(5) 0.31244(13) 0.7704(4) 0.067(2) Uani 1 d . 1
H121 H 0.5281(5) 0.33160(13) 0.7787(4) 0.081 Uiso 1 calc R 1
C122 C 0.5586(4) 0.29364(13) 0.8267(3) 0.064(2) Uani 1 d . 1
H122 H 0.6007(4) 0.29954(13) 0.8736(3) 0.076 Uiso 1 calc R 1
C123 C 0.5375(4) 0.26670(12) 0.8132(3) 0.0519(15) Uani 1 d . 1
H123 H 0.5643(4) 0.25408(12) 0.8528(3) 0.062 Uiso 1 calc R 1
C124 C 0.3908(5) 0.26318(12) 0.6168(3) 0.070(2) Uani 1 d . 1
H12A H 0.3544(24) 0.2780(2) 0.5850(9) 0.106 Uiso 1 calc R 1
H12B H 0.3436(21) 0.2492(6) 0.6244(3) 0.106 Uiso 1 calc R 1
H12C H 0.4385(5) 0.2549(7) 0.5918(10) 0.106 Uiso 1 calc R 1

loop_
_atom_type_symbol
_atom_type_description
_atom_type_scat_dispersion_real
_atom_type_scat_dispersion_imag
_atom_type_scat_source
C C 0.0033 0.0016 'International Tables Vol C Tables 4.2.6.8 and 6.1.1.4'
H H 0.0000 0.0000 'International Tables Vol C Tables 4.2.6.8 and 6.1.1.4'
N N 0.0061 0.0033 'International Tables Vol C Tables 4.2.6.8 and 6.1.1.4'
O O 0.0106 0.0060 'International Tables Vol C Tables 4.2.6.8 and 6.1.1.4'
Fe Fe 0.3463 0.8444 'International Tables Vol C Tables 4.2.6.8 and 6.1.1.4'

loop_
_geom_angle_atom_site_label_1
_geom_angle_atom_site_label_2
_geom_angle_atom_site_label_3
_geom_angle
_geom_angle_site_symmetry_1
_geom_angle_site_symmetry_3
_geom_angle_publ_flag
O2 Fe1 O4 159.28(13) . . ?
O2 Fe1 N1 97.6(2) . . ?
O4 Fe1 N1 94.6(2) . . ?
O2 Fe1 N2 103.17(14) . . ?
O4 Fe1 N2 91.64(14) . . ?
N1 Fe1 N2 97.6(2) . . ?
O2 Fe1 O3 103.38(13) . . ?
O4 Fe1 O3 60.76(12) . . ?
N1 Fe1 O3 153.3(2) . . ?
N2 Fe1 O3 93.40(13) . . ?
O2 Fe1 O1 60.76(12) . . ?
O4 Fe1 O1 102.97(13) . . ?
N1 Fe1 O1 89.02(14) . . ?
N2 Fe1 O1 163.45(15) . . ?
O3 Fe1 O1 87.14(12) . . ?
C51 N1 C55 119.7(6) . . ?
C51 N1 Fe1 127.0(5) . . ?
C55 N1 Fe1 113.1(4) . . ?
C61 N2 C57 117.8(4) . . ?
C61 N2 Fe1 117.3(3) . . ?
C57 N2 Fe1 124.5(3) . . ?
C1 O1 Fe1 88.0(3) . . ?
C1 O2 Fe1 90.9(3) . . ?
C26 O3 Fe1 88.2(3) . . ?
C26 O4 Fe1 90.9(3) . . ?
O1 C1 O2 120.2(5) . . ?
O1 C1 C2 119.2(5) . . ?
O2 C1 C2 120.6(5) . . ?
C7 C2 C3 119.9(4) . . ?
C7 C2 C1 120.9(4) . . ?
C3 C2 C1 119.1(4) . . ?
C4 C3 C2 118.8(5) . . ?
C4 C3 C8 118.4(5) . . ?
C2 C3 C8 122.8(4) . . ?
C5 C4 C3 120.6(5) . . ?
C6 C5 C4 120.4(5) . . ?
C5 C6 C7 120.9(5) . . ?
C6 C7 C2 119.2(5) . . ?
C6 C7 C17 118.2(4) . . ?
C2 C7 C17 122.6(4) . . ?
C13 C8 C9 118.9(5) . . ?
C13 C8 C3 120.2(4) . . ?
C9 C8 C3 120.8(5) . . ?
C10 C9 C8 119.6(5) . . ?
C10 C9 C14 119.6(5) . . ?
C8 C9 C14 120.8(5) . . ?
C11 C10 C9 121.8(6) . . ?
C10 C11 C12 117.8(5) . . ?
C10 C11 C15 121.3(6) . . ?
C12 C11 C15 120.9(6) . . ?
C11 C12 C13 122.5(6) . . ?
C12 C13 C8 119.4(5) . . ?
C12 C13 C16 119.8(5) . . ?
C8 C13 C16 120.8(5) . . ?
C18 C17 C22 119.9(5) . . ?
C18 C17 C7 120.8(4) . . ?
C22 C17 C7 119.3(5) . . ?
C19 C18 C17 118.8(5) . . ?
C19 C18 C23 119.4(5) . . ?
C17 C18 C23 121.8(5) . . ?
C20 C19 C18 122.7(5) . . ?
C19 C20 C21 118.0(5) . . ?
C19 C20 C24 121.5(6) . . ?
C21 C20 C24 120.5(5) . . ?
C22 C21 C20 121.8(5) . . ?
C21 C22 C17 118.8(5) . . ?
C21 C22 C25 120.2(5) . . ?
C17 C22 C25 121.0(5) . . ?
O3 C26 O4 120.0(4) . . ?
O3 C26 C27 119.0(4) . . ?
O4 C26 C27 121.0(4) . . ?
C32 C27 C28 120.8(5) . . ?
C32 C27 C26 120.0(4) . . ?
C28 C27 C26 119.2(4) . . ?
C29 C28 C27 118.4(4) . . ?
C29 C28 C33 117.4(4) . . ?
C27 C28 C33 124.1(4) . . ?
C30 C29 C28 120.3(5) . . ?
C31 C30 C29 120.5(5) . . ?
C30 C31 C32 121.2(5) . . ?
C31 C32 C27 118.7(5) . . ?
C31 C32 C42 118.8(4) . . ?
C27 C32 C42 122.3(5) . . ?
C34 C33 C38 120.5(5) . . ?
C34 C33 C28 120.5(4) . . ?
C38 C33 C28 118.9(4) . . ?
C33 C34 C35 118.2(5) . . ?
C33 C34 C39 121.7(5) . . ?
C35 C34 C39 120.1(5) . . ?
C36 C35 C34 121.9(5) . . ?
C35 C36 C37 119.2(5) . . ?
C35 C36 C40 120.0(5) . . ?
C37 C36 C40 120.7(6) . . ?
C36 C37 C38 120.8(5) . . ?
C37 C38 C33 119.4(5) . . ?
C37 C38 C41 119.6(5) . . ?
C33 C38 C41 121.0(4) . . ?
C43 C42 C47 119.4(5) . . ?
C43 C42 C32 120.4(4) . . ?
C47 C42 C32 120.2(5) . . ?
C44 C43 C42 118.7(5) . . ?
C44 C43 C48 119.4(5) . . ?
C42 C43 C48 121.9(5) . . ?
C45 C44 C43 123.5(6) . . ?
C44 C45 C46 117.1(6) . . ?
C44 C45 C49 121.5(6) . . ?
C46 C45 C49 121.3(6) . . ?
C47 C46 C45 122.3(5) . . ?
C46 C47 C42 119.0(5) . . ?
C46 C47 C50 120.9(5) . . ?
C42 C47 C50 120.1(5) . . ?
N1 C51 C52 122.4(9) . . ?
N1 C51 C56 120.4(7) . . ?
C52 C51 C56 117.1(9) . . ?
C53 C52 C51 116.1(10) . . ?
C52 C53 C54 120.8(10) . . ?
C55 C54 C53 120.4(11) . . ?
C54 C55 N1 120.5(9) . . ?
N2 C57 C58 120.4(5) . . ?
N2 C57 C62 117.3(4) . . ?
C58 C57 C62 122.3(5) . . ?
C59 C58 C57 121.2(5) . . ?
C58 C59 C60 119.0(5) . . ?
C59 C60 C61 118.2(5) . . ?
N2 C61 C60 123.3(5) . . ?
O5 Fe2 O7 161.88(14) . . ?
O5 Fe2 N4 95.06(14) . . ?
O7 Fe2 N4 97.88(14) . . ?
O5 Fe2 O8 104.23(13) . . ?
O7 Fe2 O8 60.85(13) . . ?
N4 Fe2 O8 157.46(14) . . ?
O5 Fe2 N3 102.0(2) . . ?
O7 Fe2 N3 89.87(15) . . ?
N4 Fe2 N3 93.4(2) . . ?
O8 Fe2 N3 93.89(15) . . ?
O5 Fe2 O6 60.04(12) . . ?
O7 Fe2 O6 106.36(12) . . ?
N4 Fe2 O6 93.57(14) . . ?
O8 Fe2 O6 86.21(12) . . ?
N3 Fe2 O6 161.3(2) . . ?
C113 N3 C117 115.9(5) . . ?
C113 N3 Fe2 128.4(4) . . ?
C117 N3 Fe2 115.5(4) . . ?
C119 N4 C123 116.8(5) . . ?
C119 N4 Fe2 126.8(4) . . ?
C123 N4 Fe2 116.3(3) . . ?
C63 O5 Fe2 93.6(3) . . ?
C63 O6 Fe2 84.9(3) . . ?
C88 O7 Fe2 89.8(3) . . ?
C88 O8 Fe2 88.1(3) . . ?
O6 C63 O5 121.5(5) . . ?
O6 C63 C64 120.4(5) . . ?
O5 C63 C64 118.1(5) . . ?
C65 C64 C69 120.7(4) . . ?
C65 C64 C63 120.3(4) . . ?
C69 C64 C63 119.0(4) . . ?
C66 C65 C64 118.9(4) . . ?
C66 C65 C70 118.6(5) . . ?
C64 C65 C70 122.5(4) . . ?
C67 C66 C65 120.5(5) . . ?
C68 C67 C66 120.2(5) . . ?
C67 C68 C69 122.0(5) . . ?
C68 C69 C64 117.6(5) . . ?
C68 C69 C79 119.6(5) . . ?
C64 C69 C79 122.9(4) . . ?
C71 C70 C75 119.0(5) . . ?
C71 C70 C65 119.6(5) . . ?
C75 C70 C65 121.2(5) . . ?
C72 C71 C70 119.7(5) . . ?
C72 C71 C76 118.7(6) . . ?
C70 C71 C76 121.6(5) . . ?
C73 C72 C71 121.4(6) . . ?
C74 C73 C72 117.7(6) . . ?
C74 C73 C77 122.0(7) . . ?
C72 C73 C77 120.3(6) . . ?
C75 C74 C73 123.4(6) . . ?
C74 C75 C70 118.8(5) . . ?
C74 C75 C78 120.9(5) . . ?
C70 C75 C78 120.3(5) . . ?
C84 C79 C80 119.5(5) . . ?
C84 C79 C69 119.8(5) . . ?
C80 C79 C69 120.5(5) . . ?
C81 C80 C79 118.9(6) . . ?
C81 C80 C85 120.9(6) . . ?
C79 C80 C85 120.2(5) . . ?
C82 C81 C80 122.2(6) . . ?
C83 C82 C81 118.4(6) . . ?
C83 C82 C86 121.7(7) . . ?
C81 C82 C86 119.9(7) . . ?
C82 C83 C84 123.0(6) . . ?
C79 C84 C83 118.0(5) . . ?
C79 C84 C87 121.2(5) . . ?
C83 C84 C87 120.8(6) . . ?
O8 C88 O7 121.1(5) . . ?
O8 C88 C89 119.2(5) . . ?
O7 C88 C89 119.7(5) . . ?
C94 C89 C90 121.3(4) . . ?
C94 C89 C88 118.9(4) . . ?
C90 C89 C88 119.7(4) . . ?
C91 C90 C89 118.6(4) . . ?
C91 C90 C95 120.0(4) . . ?
C89 C90 C95 121.5(4) . . ?
C90 C91 C92 121.0(5) . . ?
C93 C92 C91 119.7(5) . . ?
C92 C93 C94 121.0(5) . . ?
C89 C94 C93 118.3(4) . . ?
C89 C94 C104 122.3(4) . . ?
C93 C94 C104 119.4(4) . . ?
C100 C95 C96 120.3(5) . . ?
C100 C95 C90 121.0(5) . . ?
C96 C95 C90 118.7(5) . . ?
C97 C96 C95 118.2(5) . . ?
C97 C96 C101 120.5(5) . . ?
C95 C96 C101 121.3(5) . . ?
C98 C97 C96 123.6(6) . . ?
C97 C98 C99 117.1(5) . . ?
C97 C98 C102 122.3(6) . . ?
C99 C98 C102 120.5(6) . . ?
C100 C99 C98 121.9(5) . . ?
C95 C100 C99 118.9(5) . . ?
C95 C100 C103 121.2(5) . . ?
C99 C100 C103 119.9(5) . . ?
C105 C104 C109 121.2(5) . . ?
C105 C104 C94 117.8(4) . . ?
C109 C104 C94 121.0(5) . . ?
C104 C105 C106 118.3(5) . . ?
C104 C105 C110 122.8(5) . . ?
C106 C105 C110 118.9(5) . . ?
C107 C106 C105 121.9(5) . . ?
C108 C107 C106 118.7(5) . . ?
C108 C107 C111 121.3(6) . . ?
C106 C107 C111 119.9(6) . . ?
C107 C108 C109 121.4(5) . . ?
C108 C109 C104 118.5(5) . . ?
C108 C109 C112 120.9(5) . . ?
C104 C109 C112 120.5(5) . . ?
N3 C113 C114 123.5(7) . . ?
N3 C113 C118 115.5(5) . . ?
C114 C113 C118 121.0(6) . . ?
C115 C114 C113 118.7(7) . . ?
C114 C115 C116 119.3(6) . . ?
C117 C116 C115 117.8(7) . . ?
C116 C117 N3 124.7(6) . . ?
N4 C119 C120 121.4(5) . . ?
N4 C119 C124 117.0(5) . . ?
C120 C119 C124 121.6(5) . . ?
C121 C120 C119 120.2(6) . . ?
C120 C121 C122 118.4(6) . . ?
C123 C122 C121 118.4(5) . . ?
C122 C123 N4 124.7(5) . . ?

loop_
_geom_bond_atom_site_label_1
_geom_bond_atom_site_label_2
_geom_bond_distance
_geom_bond_site_symmetry_2
_geom_bond_publ_flag
Fe1 O2 2.135(3) . ?
Fe1 O4 2.142(3) . ?
Fe1 N1 2.172(5) . ?
Fe1 N2 2.178(4) . ?
Fe1 O3 2.204(3) . ?
Fe1 O1 2.219(3) . ?
N1 C51 1.314(8) . ?
N1 C55 1.399(8) . ?
N2 C61 1.349(6) . ?
N2 C57 1.351(6) . ?
O1 C1 1.255(6) . ?
O2 C1 1.287(5) . ?
O3 C26 1.267(5) . ?
O4 C26 1.272(5) . ?
C1 C2 1.488(7) . ?
C2 C7 1.401(6) . ?
C2 C3 1.409(6) . ?
C3 C4 1.401(7) . ?
C3 C8 1.491(7) . ?
C4 C5 1.378(7) . ?
C5 C6 1.367(7) . ?
C6 C7 1.397(7) . ?
C7 C17 1.506(7) . ?
C8 C13 1.398(7) . ?
C8 C9 1.404(7) . ?
C9 C10 1.391(7) . ?
C9 C14 1.501(7) . ?
C10 C11 1.380(8) . ?
C11 C12 1.381(8) . ?
C11 C15 1.522(8) . ?
C12 C13 1.383(7) . ?
C13 C16 1.516(7) . ?
C17 C18 1.395(7) . ?
C17 C22 1.411(7) . ?
C18 C19 1.385(7) . ?
C18 C23 1.510(7) . ?
C19 C20 1.372(7) . ?
C20 C21 1.393(8) . ?
C20 C24 1.530(7) . ?
C21 C22 1.383(7) . ?
C22 C25 1.512(7) . ?
C26 C27 1.504(7) . ?
C27 C32 1.404(6) . ?
C27 C28 1.407(6) . ?
C28 C29 1.400(6) . ?
C28 C33 1.502(6) . ?
C29 C30 1.388(7) . ?
C30 C31 1.368(7) . ?
C31 C32 1.385(7) . ?
C32 C42 1.498(7) . ?
C33 C34 1.394(6) . ?
C33 C38 1.399(7) . ?
C34 C35 1.407(7) . ?
C34 C39 1.513(7) . ?
C35 C36 1.369(7) . ?
C36 C37 1.386(7) . ?
C36 C40 1.539(7) . ?
C37 C38 1.392(7) . ?
C38 C41 1.518(7) . ?
C42 C43 1.398(7) . ?
C42 C47 1.416(7) . ?
C43 C44 1.396(7) . ?
C43 C48 1.509(7) . ?
C44 C45 1.369(7) . ?
C45 C46 1.393(8) . ?
C45 C49 1.533(8) . ?
C46 C47 1.393(8) . ?
C47 C50 1.508(8) . ?
C51 C52 1.415(10) . ?
C51 C56 1.422(10) . ?
C52 C53 1.381(14) . ?
C53 C54 1.394(14) . ?
C54 C55 1.314(10) . ?
C57 C58 1.387(7) . ?
C57 C62 1.496(7) . ?
C58 C59 1.356(7) . ?
C59 C60 1.371(8) . ?
C60 C61 1.382(7) . ?
Fe2 O5 2.088(3) . ?
Fe2 O7 2.154(3) . ?
Fe2 N4 2.184(4) . ?
Fe2 O8 2.199(3) . ?
Fe2 N3 2.207(4) . ?
Fe2 O6 2.289(3) . ?
N3 C113 1.324(7) . ?
N3 C117 1.385(7) . ?
N4 C119 1.347(6) . ?
N4 C123 1.354(6) . ?
O5 C63 1.266(6) . ?
O6 C63 1.251(6) . ?
O7 C88 1.272(6) . ?
O8 C88 1.260(6) . ?
C63 C64 1.504(7) . ?
C64 C65 1.413(7) . ?
C64 C69 1.417(7) . ?
C65 C66 1.394(7) . ?
C65 C70 1.488(7) . ?
C66 C67 1.393(7) . ?
C67 C68 1.367(8) . ?
C68 C69 1.402(7) . ?
C69 C79 1.482(7) . ?
C70 C71 1.405(7) . ?
C70 C75 1.410(7) . ?
C71 C72 1.399(8) . ?
C71 C76 1.508(8) . ?
C72 C73 1.385(8) . ?
C73 C74 1.380(8) . ?
C73 C77 1.528(8) . ?
C74 C75 1.374(7) . ?
C75 C78 1.503(7) . ?
C79 C84 1.396(7) . ?
C79 C80 1.406(7) . ?
C80 C81 1.391(8) . ?
C80 C85 1.494(8) . ?
C81 C82 1.364(9) . ?
C82 C83 1.351(8) . ?
C82 C86 1.528(8) . ?
C83 C84 1.406(8) . ?
C84 C87 1.507(8) . ?
C88 C89 1.511(7) . ?
C89 C94 1.399(6) . ?
C89 C90 1.405(6) . ?
C90 C91 1.391(6) . ?
C90 C95 1.498(6) . ?
C91 C92 1.396(7) . ?
C92 C93 1.381(7) . ?
C93 C94 1.406(6) . ?
C94 C104 1.495(6) . ?
C95 C100 1.391(7) . ?
C95 C96 1.403(7) . ?
C96 C97 1.391(7) . ?
C96 C101 1.512(7) . ?
C97 C98 1.368(8) . ?
C98 C99 1.402(8) . ?
C98 C102 1.504(7) . ?
C99 C100 1.399(7) . ?
C100 C103 1.509(7) . ?
C104 C105 1.394(7) . ?
C104 C109 1.400(7) . ?
C105 C106 1.398(7) . ?
C105 C110 1.497(7) . ?
C106 C107 1.387(8) . ?
C107 C108 1.384(7) . ?
C107 C111 1.507(7) . ?
C108 C109 1.400(7) . ?
C109 C112 1.512(7) . ?
C113 C114 1.392(8) . ?
C113 C118 1.503(8) . ?
C114 C115 1.380(9) . ?
C115 C116 1.397(9) . ?
C116 C117 1.348(8) . ?
C119 C120 1.393(8) . ?
C119 C124 1.487(7) . ?
C120 C121 1.373(8) . ?
C121 C122 1.386(8) . ?
C122 C123 1.353(7) . ?

loop_
_geom_torsion_atom_site_label_1
_geom_torsion_atom_site_label_2
_geom_torsion_atom_site_label_3
_geom_torsion_atom_site_label_4
_geom_torsion
_geom_torsion_site_symmetry_1
_geom_torsion_site_symmetry_2
_geom_torsion_site_symmetry_3
_geom_torsion_site_symmetry_4
_geom_torsion_publ_flag
O2 Fe1 N1 C51 47.7(5) . . . . ?
O4 Fe1 N1 C51 -149.0(5) . . . . ?
N2 Fe1 N1 C51 -56.7(5) . . . . ?
O3 Fe1 N1 C51 -170.3(4) . . . . ?
O1 Fe1 N1 C51 108.0(5) . . . . ?
O2 Fe1 N1 C55 -128.0(4) . . . . ?
O4 Fe1 N1 C55 35.2(4) . . . . ?
N2 Fe1 N1 C55 127.5(4) . . . . ?
O3 Fe1 N1 C55 13.9(6) . . . . ?
O1 Fe1 N1 C55 -67.7(4) . . . . ?
O2 Fe1 N2 C61 -134.0(4) . . . . ?
O4 Fe1 N2 C61 60.6(4) . . . . ?
N1 Fe1 N2 C61 -34.2(4) . . . . ?
O3 Fe1 N2 C61 121.4(4) . . . . ?
O1 Fe1 N2 C61 -147.1(4) . . . . ?
O2 Fe1 N2 C57 54.3(4) . . . . ?
O4 Fe1 N2 C57 -111.1(4) . . . . ?
N1 Fe1 N2 C57 154.1(4) . . . . ?
O3 Fe1 N2 C57 -50.3(4) . . . . ?
O1 Fe1 N2 C57 41.1(7) . . . . ?
O2 Fe1 O1 C1 -2.7(3) . . . . ?
O4 Fe1 O1 C1 163.5(3) . . . . ?
N1 Fe1 O1 C1 -102.0(3) . . . . ?
N2 Fe1 O1 C1 12.1(6) . . . . ?
O3 Fe1 O1 C1 104.4(3) . . . . ?
O4 Fe1 O2 C1 -38.6(5) . . . . ?
N1 Fe1 O2 C1 87.2(3) . . . . ?
N2 Fe1 O2 C1 -173.1(3) . . . . ?
O3 Fe1 O2 C1 -76.3(3) . . . . ?
O1 Fe1 O2 C1 2.6(2) . . . . ?
O2 Fe1 O3 C26 163.5(3) . . . . ?
O4 Fe1 O3 C26 -2.1(2) . . . . ?
N1 Fe1 O3 C26 22.4(4) . . . . ?
N2 Fe1 O3 C26 -92.1(3) . . . . ?
O1 Fe1 O3 C26 104.5(3) . . . . ?
O2 Fe1 O4 C26 -41.0(5) . . . . ?
N1 Fe1 O4 C26 -167.2(3) . . . . ?
N2 Fe1 O4 C26 95.1(3) . . . . ?
O3 Fe1 O4 C26 2.1(2) . . . . ?
O1 Fe1 O4 C26 -77.1(3) . . . . ?
Fe1 O1 C1 O2 4.5(4) . . . . ?
Fe1 O1 C1 C2 -175.7(4) . . . . ?
Fe1 O2 C1 O1 -4.6(4) . . . . ?
Fe1 O2 C1 C2 175.5(4) . . . . ?
O1 C1 C2 C7 124.4(5) . . . . ?
O2 C1 C2 C7 -55.8(6) . . . . ?
O1 C1 C2 C3 -51.8(6) . . . . ?
O2 C1 C2 C3 128.0(5) . . . . ?
C7 C2 C3 C4 -1.1(7) . . . . ?
C1 C2 C3 C4 175.1(4) . . . . ?
C7 C2 C3 C8 178.0(4) . . . . ?
C1 C2 C3 C8 -5.8(7) . . . . ?
C2 C3 C4 C5 -2.0(7) . . . . ?
C8 C3 C4 C5 178.8(5) . . . . ?
C3 C4 C5 C6 3.1(8) . . . . ?
C4 C5 C6 C7 -1.0(8) . . . . ?
C5 C6 C7 C2 -2.1(7) . . . . ?
C5 C6 C7 C17 177.9(5) . . . . ?
C3 C2 C7 C6 3.2(7) . . . . ?
C1 C2 C7 C6 -173.0(5) . . . . ?
C3 C2 C7 C17 -176.9(4) . . . . ?
C1 C2 C7 C17 7.0(7) . . . . ?
C4 C3 C8 C13 -76.1(6) . . . . ?
C2 C3 C8 C13 104.7(6) . . . . ?
C4 C3 C8 C9 101.6(6) . . . . ?
C2 C3 C8 C9 -77.5(6) . . . . ?
C13 C8 C9 C10 -0.3(8) . . . . ?
C3 C8 C9 C10 -178.1(5) . . . . ?
C13 C8 C9 C14 178.3(5) . . . . ?
C3 C8 C9 C14 0.5(8) . . . . ?
C8 C9 C10 C11 0.4(9) . . . . ?
C14 C9 C10 C11 -178.2(6) . . . . ?
C9 C10 C11 C12 -0.5(9) . . . . ?
C9 C10 C11 C15 179.4(6) . . . . ?
C10 C11 C12 C13 0.5(9) . . . . ?
C15 C11 C12 C13 -179.5(6) . . . . ?
C11 C12 C13 C8 -0.4(9) . . . . ?
C11 C12 C13 C16 -178.7(5) . . . . ?
C9 C8 C13 C12 0.3(8) . . . . ?
C3 C8 C13 C12 178.1(5) . . . . ?
C9 C8 C13 C16 178.6(5) . . . . ?
C3 C8 C13 C16 -3.6(8) . . . . ?
C6 C7 C17 C18 100.3(6) . . . . ?
C2 C7 C17 C18 -79.7(6) . . . . ?
C6 C7 C17 C22 -78.3(6) . . . . ?
C2 C7 C17 C22 101.7(6) . . . . ?
C22 C17 C18 C19 -0.4(7) . . . . ?
C7 C17 C18 C19 -179.0(4) . . . . ?
C22 C17 C18 C23 -179.9(5) . . . . ?
C7 C17 C18 C23 1.5(7) . . . . ?
C17 C18 C19 C20 1.0(8) . . . . ?
C23 C18 C19 C20 -179.5(5) . . . . ?
C18 C19 C20 C21 -0.6(8) . . . . ?
C18 C19 C20 C24 179.6(5) . . . . ?
C19 C20 C21 C22 -0.4(9) . . . . ?
C24 C20 C21 C22 179.4(5) . . . . ?
C20 C21 C22 C17 1.0(9) . . . . ?
C20 C21 C22 C25 -179.5(6) . . . . ?
C18 C17 C22 C21 -0.6(8) . . . . ?
C7 C17 C22 C21 178.0(5) . . . . ?
C18 C17 C22 C25 179.9(5) . . . . ?
C7 C17 C22 C25 -1.5(8) . . . . ?
Fe1 O3 C26 O4 3.5(4) . . . . ?
Fe1 O3 C26 C27 -175.4(4) . . . . ?
Fe1 O4 C26 O3 -3.7(4) . . . . ?
Fe1 O4 C26 C27 175.2(4) . . . . ?
O3 C26 C27 C32 132.4(5) . . . . ?
O4 C26 C27 C32 -46.5(6) . . . . ?
O3 C26 C27 C28 -45.7(6) . . . . ?
O4 C26 C27 C28 135.4(4) . . . . ?
C32 C27 C28 C29 -0.2(6) . . . . ?
C26 C27 C28 C29 177.9(4) . . . . ?
C32 C27 C28 C33 177.8(4) . . . . ?
C26 C27 C28 C33 -4.1(7) . . . . ?
C27 C28 C29 C30 -1.0(7) . . . . ?
C33 C28 C29 C30 -179.2(4) . . . . ?
C28 C29 C30 C31 1.3(7) . . . . ?
C29 C30 C31 C32 -0.4(7) . . . . ?
C30 C31 C32 C27 -0.8(7) . . . . ?
C30 C31 C32 C42 -177.3(4) . . . . ?
C28 C27 C32 C31 1.1(7) . . . . ?
C26 C27 C32 C31 -177.0(4) . . . . ?
C28 C27 C32 C42 177.5(4) . . . . ?
C26 C27 C32 C42 -0.6(7) . . . . ?
C29 C28 C33 C34 104.0(5) . . . . ?
C27 C28 C33 C34 -74.0(6) . . . . ?
C29 C28 C33 C38 -72.4(6) . . . . ?
C27 C28 C33 C38 109.6(5) . . . . ?
C38 C33 C34 C35 2.2(7) . . . . ?
C28 C33 C34 C35 -174.1(4) . . . . ?
C38 C33 C34 C39 -177.4(5) . . . . ?
C28 C33 C34 C39 6.3(7) . . . . ?
C33 C34 C35 C36 -1.6(8) . . . . ?
C39 C34 C35 C36 178.0(5) . . . . ?
C34 C35 C36 C37 0.0(8) . . . . ?
C34 C35 C36 C40 -177.1(5) . . . . ?
C35 C36 C37 C38 1.1(8) . . . . ?
C40 C36 C37 C38 178.1(5) . . . . ?
C36 C37 C38 C33 -0.5(7) . . . . ?
C36 C37 C38 C41 -178.0(5) . . . . ?
C34 C33 C38 C37 -1.2(7) . . . . ?
C28 C33 C38 C37 175.2(4) . . . . ?
C34 C33 C38 C41 176.3(4) . . . . ?
C28 C33 C38 C41 -7.3(7) . . . . ?
C31 C32 C42 C43 106.9(6) . . . . ?
C27 C32 C42 C43 -69.4(6) . . . . ?
C31 C32 C42 C47 -72.5(6) . . . . ?
C27 C32 C42 C47 111.1(6) . . . . ?
C47 C42 C43 C44 -2.1(8) . . . . ?
C32 C42 C43 C44 178.5(5) . . . . ?
C47 C42 C43 C48 176.4(5) . . . . ?
C32 C42 C43 C48 -3.0(8) . . . . ?
C42 C43 C44 C45 1.9(9) . . . . ?
C48 C43 C44 C45 -176.7(6) . . . . ?
C43 C44 C45 C46 -0.3(10) . . . . ?
C43 C44 C45 C49 -179.4(6) . . . . ?
C44 C45 C46 C47 -1.0(10) . . . . ?
C49 C45 C46 C47 178.1(6) . . . . ?
C45 C46 C47 C42 0.7(9) . . . . ?
C45 C46 C47 C50 -179.8(6) . . . . ?
C43 C42 C47 C46 0.9(8) . . . . ?
C32 C42 C47 C46 -179.7(5) . . . . ?
C43 C42 C47 C50 -178.7(5) . . . . ?
C32 C42 C47 C50 0.8(8) . . . . ?
C55 N1 C51 C52 -0.3(9) . . . . ?
Fe1 N1 C51 C52 -175.8(5) . . . . ?
C55 N1 C51 C56 177.0(6) . . . . ?
Fe1 N1 C51 C56 1.5(9) . . . . ?
N1 C51 C52 C53 -1.1(11) . . . . ?
C56 C51 C52 C53 -178.5(8) . . . . ?
C51 C52 C53 C54 1.0(14) . . . . ?
C52 C53 C54 C55 0.4(14) . . . . ?
C53 C54 C55 N1 -1.8(12) . . . . ?
C51 N1 C55 C54 1.8(9) . . . . ?
Fe1 N1 C55 C54 177.8(5) . . . . ?
C61 N2 C57 C58 0.9(7) . . . . ?
Fe1 N2 C57 C58 172.5(4) . . . . ?
C61 N2 C57 C62 -178.6(5) . . . . ?
Fe1 N2 C57 C62 -6.9(6) . . . . ?
N2 C57 C58 C59 -0.9(9) . . . . ?
C62 C57 C58 C59 178.5(6) . . . . ?
C57 C58 C59 C60 0.2(9) . . . . ?
C58 C59 C60 C61 0.5(9) . . . . ?
C57 N2 C61 C60 -0.1(7) . . . . ?
Fe1 N2 C61 C60 -172.4(4) . . . . ?
C59 C60 C61 N2 -0.6(8) . . . . ?
O5 Fe2 N3 C113 -41.3(5) . . . . ?
O7 Fe2 N3 C113 124.9(5) . . . . ?
N4 Fe2 N3 C113 -137.2(5) . . . . ?
O8 Fe2 N3 C113 64.1(5) . . . . ?
O6 Fe2 N3 C113 -25.6(8) . . . . ?
O5 Fe2 N3 C117 145.0(4) . . . . ?
O7 Fe2 N3 C117 -48.8(4) . . . . ?
N4 Fe2 N3 C117 49.1(4) . . . . ?
O8 Fe2 N3 C117 -109.5(4) . . . . ?
O6 Fe2 N3 C117 160.8(4) . . . . ?
O5 Fe2 N4 C119 117.3(4) . . . . ?
O7 Fe2 N4 C119 -50.0(4) . . . . ?
O8 Fe2 N4 C119 -31.6(6) . . . . ?
N3 Fe2 N4 C119 -140.3(4) . . . . ?
O6 Fe2 N4 C119 57.1(4) . . . . ?
O5 Fe2 N4 C123 -59.1(4) . . . . ?
O7 Fe2 N4 C123 133.6(4) . . . . ?
O8 Fe2 N4 C123 152.0(4) . . . . ?
N3 Fe2 N4 C123 43.3(4) . . . . ?
O6 Fe2 N4 C123 -119.3(4) . . . . ?
O7 Fe2 O5 C63 43.4(6) . . . . ?
N4 Fe2 O5 C63 -92.1(3) . . . . ?
O8 Fe2 O5 C63 76.1(3) . . . . ?
N3 Fe2 O5 C63 173.3(3) . . . . ?
O6 Fe2 O5 C63 -0.9(3) . . . . ?
O5 Fe2 O6 C63 0.9(3) . . . . ?
O7 Fe2 O6 C63 -166.0(3) . . . . ?
N4 Fe2 O6 C63 94.7(3) . . . . ?
O8 Fe2 O6 C63 -107.9(3) . . . . ?
N3 Fe2 O6 C63 -17.0(6) . . . . ?
O5 Fe2 O7 C88 35.0(5) . . . . ?
N4 Fe2 O7 C88 170.1(3) . . . . ?
O8 Fe2 O7 C88 -1.9(3) . . . . ?
N3 Fe2 O7 C88 -96.5(3) . . . . ?
O6 Fe2 O7 C88 74.0(3) . . . . ?
O5 Fe2 O8 C88 -166.9(3) . . . . ?
O7 Fe2 O8 C88 2.0(3) . . . . ?
N4 Fe2 O8 C88 -19.0(5) . . . . ?
N3 Fe2 O8 C88 89.6(3) . . . . ?
O6 Fe2 O8 C88 -109.2(3) . . . . ?
Fe2 O6 C63 O5 -1.5(4) . . . . ?
Fe2 O6 C63 C64 179.5(4) . . . . ?
Fe2 O5 C63 O6 1.6(5) . . . . ?
Fe2 O5 C63 C64 -179.3(4) . . . . ?
O6 C63 C64 C65 -120.4(5) . . . . ?
O5 C63 C64 C65 60.5(6) . . . . ?
O6 C63 C64 C69 60.7(7) . . . . ?
O5 C63 C64 C69 -118.3(5) . . . . ?
C69 C64 C65 C66 0.9(8) . . . . ?
C63 C64 C65 C66 -177.9(5) . . . . ?
C69 C64 C65 C70 -177.5(5) . . . . ?
C63 C64 C65 C70 3.7(8) . . . . ?
C64 C65 C66 C67 1.3(8) . . . . ?
C70 C65 C66 C67 179.8(6) . . . . ?
C65 C66 C67 C68 -2.2(10) . . . . ?
C66 C67 C68 C69 0.8(10) . . . . ?
C67 C68 C69 C64 1.4(9) . . . . ?
C67 C68 C69 C79 -178.6(6) . . . . ?
C65 C64 C69 C68 -2.3(8) . . . . ?
C63 C64 C69 C68 176.6(5) . . . . ?
C65 C64 C69 C79 177.7(5) . . . . ?
C63 C64 C69 C79 -3.4(8) . . . . ?
C66 C65 C70 C71 77.6(6) . . . . ?
C64 C65 C70 C71 -104.0(6) . . . . ?
C66 C65 C70 C75 -97.9(6) . . . . ?
C64 C65 C70 C75 80.5(7) . . . . ?
C75 C70 C71 C72 0.5(7) . . . . ?
C65 C70 C71 C72 -175.0(5) . . . . ?
C75 C70 C71 C76 179.0(5) . . . . ?
C65 C70 C71 C76 3.5(7) . . . . ?
C70 C71 C72 C73 0.9(8) . . . . ?
C76 C71 C72 C73 -177.6(5) . . . . ?
C71 C72 C73 C74 -2.0(8) . . . . ?
C71 C72 C73 C77 175.9(5) . . . . ?
C72 C73 C74 C75 1.7(8) . . . . ?
C77 C73 C74 C75 -176.1(5) . . . . ?
C73 C74 C75 C70 -0.2(8) . . . . ?
C73 C74 C75 C78 -179.2(5) . . . . ?
C71 C70 C75 C74 -0.9(7) . . . . ?
C65 C70 C75 C74 174.6(5) . . . . ?
C71 C70 C75 C78 178.1(5) . . . . ?
C65 C70 C75 C78 -6.4(8) . . . . ?
C68 C69 C79 C84 -90.8(6) . . . . ?
C64 C69 C79 C84 89.2(6) . . . . ?
C68 C69 C79 C80 85.5(6) . . . . ?
C64 C69 C79 C80 -94.5(6) . . . . ?
C84 C79 C80 C81 0.4(7) . . . . ?
C69 C79 C80 C81 -175.9(5) . . . . ?
C84 C79 C80 C85 -177.6(5) . . . . ?
C69 C79 C80 C85 6.1(7) . . . . ?
C79 C80 C81 C82 -1.6(8) . . . . ?
C85 C80 C81 C82 176.4(6) . . . . ?
C80 C81 C82 C83 1.8(9) . . . . ?
C80 C81 C82 C86 -178.5(6) . . . . ?
C81 C82 C83 C84 -0.8(9) . . . . ?
C86 C82 C83 C84 179.5(6) . . . . ?
C80 C79 C84 C83 0.5(7) . . . . ?
C69 C79 C84 C83 176.8(5) . . . . ?
C80 C79 C84 C87 179.0(5) . . . . ?
C69 C79 C84 C87 -4.6(8) . . . . ?
C82 C83 C84 C79 -0.3(9) . . . . ?
C82 C83 C84 C87 -178.8(6) . . . . ?
Fe2 O8 C88 O7 -3.4(4) . . . . ?
Fe2 O8 C88 C89 176.1(4) . . . . ?
Fe2 O7 C88 O8 3.4(4) . . . . ?
Fe2 O7 C88 C89 -176.0(4) . . . . ?
O8 C88 C89 C94 59.5(6) . . . . ?
O7 C88 C89 C94 -121.0(5) . . . . ?
O8 C88 C89 C90 -119.6(5) . . . . ?
O7 C88 C89 C90 59.9(6) . . . . ?
C94 C89 C90 C91 0.1(7) . . . . ?
C88 C89 C90 C91 179.2(5) . . . . ?
C94 C89 C90 C95 -178.9(5) . . . . ?
C88 C89 C90 C95 0.2(7) . . . . ?
C89 C90 C91 C92 1.2(8) . . . . ?
C95 C90 C91 C92 -179.8(5) . . . . ?
C90 C91 C92 C93 -1.1(8) . . . . ?
C91 C92 C93 C94 -0.3(8) . . . . ?
C90 C89 C94 C93 -1.4(7) . . . . ?
C88 C89 C94 C93 179.5(5) . . . . ?
C90 C89 C94 C104 178.2(4) . . . . ?
C88 C89 C94 C104 -1.0(7) . . . . ?
C92 C93 C94 C89 1.5(7) . . . . ?
C92 C93 C94 C104 -178.0(5) . . . . ?
C91 C90 C95 C100 -100.9(6) . . . . ?
C89 C90 C95 C100 78.1(6) . . . . ?
C91 C90 C95 C96 78.8(6) . . . . ?
C89 C90 C95 C96 -102.3(5) . . . . ?
C100 C95 C96 C97 -0.7(7) . . . . ?
C90 C95 C96 C97 179.6(4) . . . . ?
C100 C95 C96 C101 179.3(5) . . . . ?
C90 C95 C96 C101 -0.4(7) . . . . ?
C95 C96 C97 C98 0.9(8) . . . . ?
C101 C96 C97 C98 -179.1(5) . . . . ?
C96 C97 C98 C99 -0.7(8) . . . . ?
C96 C97 C98 C102 -177.7(5) . . . . ?
C97 C98 C99 C100 0.4(8) . . . . ?
C102 C98 C99 C100 177.4(5) . . . . ?
C96 C95 C100 C99 0.4(7) . . . . ?
C90 C95 C100 C99 -179.9(4) . . . . ?
C96 C95 C100 C103 179.4(5) . . . . ?
C90 C95 C100 C103 -0.9(7) . . . . ?
C98 C99 C100 C95 -0.3(7) . . . . ?
C98 C99 C100 C103 -179.3(5) . . . . ?
C89 C94 C104 C105 -94.4(6) . . . . ?
C93 C94 C104 C105 85.1(6) . . . . ?
C89 C94 C104 C109 85.6(6) . . . . ?
C93 C94 C104 C109 -94.9(6) . . . . ?
C109 C104 C105 C106 1.7(7) . . . . ?
C94 C104 C105 C106 -178.3(4) . . . . ?
C109 C104 C105 C110 -175.5(4) . . . . ?
C94 C104 C105 C110 4.5(7) . . . . ?
C104 C105 C106 C107 -1.1(7) . . . . ?
C110 C105 C106 C107 176.3(5) . . . . ?
C105 C106 C107 C108 -0.5(8) . . . . ?
C105 C106 C107 C111 -178.8(5) . . . . ?
C106 C107 C108 C109 1.5(8) . . . . ?
C111 C107 C108 C109 179.8(5) . . . . ?
C107 C108 C109 C104 -0.8(7) . . . . ?
C107 C108 C109 C112 179.3(5) . . . . ?
C105 C104 C109 C108 -0.8(7) . . . . ?
C94 C104 C109 C108 179.2(4) . . . . ?
C105 C104 C109 C112 179.1(4) . . . . ?
C94 C104 C109 C112 -0.9(7) . . . . ?
C117 N3 C113 C114 -3.1(8) . . . . ?
Fe2 N3 C113 C114 -176.7(4) . . . . ?
C117 N3 C113 C118 177.7(5) . . . . ?
Fe2 N3 C113 C118 4.1(7) . . . . ?
N3 C113 C114 C115 3.5(10) . . . . ?
C118 C113 C114 C115 -177.3(6) . . . . ?
C113 C114 C115 C116 -0.9(10) . . . . ?
C114 C115 C116 C117 -1.6(10) . . . . ?
C115 C116 C117 N3 2.1(10) . . . . ?
C113 N3 C117 C116 0.2(9) . . . . ?
Fe2 N3 C117 C116 174.7(5) . . . . ?
C123 N4 C119 C120 -4.1(8) . . . . ?
Fe2 N4 C119 C120 179.6(4) . . . . ?
C123 N4 C119 C124 174.7(5) . . . . ?
Fe2 N4 C119 C124 -1.6(7) . . . . ?
N4 C119 C120 C121 3.0(9) . . . . ?
C124 C119 C120 C121 -175.7(6) . . . . ?
C119 C120 C121 C122 0.7(10) . . . . ?
C120 C121 C122 C123 -3.0(9) . . . . ?
C121 C122 C123 N4 2.0(9) . . . . ?
C119 N4 C123 C122 1.6(8) . . . . ?
Fe2 N4 C123 C122 178.4(5) . . . . ?
